data_1513840
loop_
_publ_author_name
'Tondreau, Aaron M.'
'Benk\>o, Zolt\'an'
'Harmer, Jeffrey R.'
'Gr\"utzmacher, Hansj\"org'

_publ_section_title
;
 Sodium phosphaethynolate, Na(OCP), as a &#x201C;P&#x201D; transfer
 reagent for the synthesis of N-heterocyclic carbene supported P3 and PAsP
 radicals
;
_journal_issue 4
_journal_name_full 'Chemical Science'
_journal_page_first 1545
_journal_paper_doi 10.1039/c3sc53140f
_journal_volume 5
_journal_year 2014
_chemical_formula_moiety 'C58 H80 Cl N4 O P3'
_chemical_formula_sum 'C58 H80 Cl N4 O P3'
_chemical_formula_weight 977.66
_chemical_name_common '[1,3-bis(1,3-bis(2,6-diisopropylphenyl)-1H-imidazol-2-ylidene)triphosphin-2-ium]Chloride'
_chemical_name_systematic
; 
 ? 
;
_space_group_IT_number 14
_symmetry_cell_setting monoclinic
_symmetry_space_group_name_Hall '-P 2ybc'
_symmetry_space_group_name_H-M 'P 1 21/c 1'
_atom_sites_solution_hydrogens geom
_atom_sites_solution_primary direct
_atom_sites_solution_secondary difmap
_audit_creation_method SHELXL-97
_cell_angle_alpha 90.00
_cell_angle_beta 115.996(3)
_cell_angle_gamma 90.00
_cell_formula_units_Z 4
_cell_length_a 17.0305(12)
_cell_length_b 21.4738(9)
_cell_length_c 16.7809(11)
_cell_measurement_reflns_used 9886
_cell_measurement_temperature 100(2)
_cell_measurement_theta_max 32.02
_cell_measurement_theta_min 2.82
_cell_volume 5516.0(6)
_computing_cell_refinement 'Bruker SAINT'
_computing_data_collection 'Bruker APEX2'
_computing_data_reduction 'Bruker SAINT'
_computing_molecular_graphics 'Bruker SHELXTL'
_computing_publication_material 'Bruker SHELXTL'
_computing_structure_refinement 'SHELXL-97 (Sheldrick, 2008)'
_computing_structure_solution 'SHELXS-97 (Sheldrick, 2008)'
_diffrn_ambient_temperature 100(2)
_diffrn_measured_fraction_theta_full 1.000
_diffrn_measured_fraction_theta_max 1.000
_diffrn_measurement_device_type 'Bruker APEX-II CCD'
_diffrn_measurement_method '\f and \w scans'
_diffrn_radiation_monochromator graphite
_diffrn_radiation_source 'fine-focus sealed tube'
_diffrn_radiation_type MoK\a
_diffrn_radiation_wavelength 0.71073
_diffrn_reflns_av_R_equivalents 0.0763
_diffrn_reflns_av_sigmaI/netI 0.0434
_diffrn_reflns_limit_h_max 24
_diffrn_reflns_limit_h_min -24
_diffrn_reflns_limit_k_max 30
_diffrn_reflns_limit_k_min -30
_diffrn_reflns_limit_l_max 23
_diffrn_reflns_limit_l_min -20
_diffrn_reflns_number 130221
_diffrn_reflns_theta_full 30.51
_diffrn_reflns_theta_max 30.51
_diffrn_reflns_theta_min 1.33
_exptl_absorpt_coefficient_mu 0.195
_exptl_absorpt_correction_T_max 0.9695
_exptl_absorpt_correction_T_min 0.9548
_exptl_absorpt_correction_type empirical
_exptl_absorpt_process_details 'SADABS-2008/1 - Bruker AXS area detector scaling and absorption correction '
_exptl_crystal_colour green
_exptl_crystal_density_diffrn 1.177
_exptl_crystal_density_method 'not measured'
_exptl_crystal_description block
_exptl_crystal_F_000 2104
_exptl_crystal_size_max 0.24
_exptl_crystal_size_mid 0.24
_exptl_crystal_size_min 0.16
_refine_diff_density_max 0.486
_refine_diff_density_min -0.385
_refine_diff_density_rms 0.072
_refine_ls_extinction_method none
_refine_ls_goodness_of_fit_ref 1.028
_refine_ls_hydrogen_treatment constr
_refine_ls_matrix_type full
_refine_ls_number_parameters 620
_refine_ls_number_reflns 16821
_refine_ls_number_restraints 0
_refine_ls_restrained_S_all 1.028
_refine_ls_R_factor_all 0.0733
_refine_ls_R_factor_gt 0.0441
_refine_ls_shift/su_max 0.037
_refine_ls_shift/su_mean 0.002
_refine_ls_structure_factor_coef Fsqd
_refine_ls_weighting_details 'calc w=1/[\s^2^(Fo^2^)+(0.0679P)^2^+1.8270P] where P=(Fo^2^+2Fc^2^)/3'
_refine_ls_weighting_scheme calc
_refine_ls_wR_factor_gt 0.1103
_refine_ls_wR_factor_ref 0.1329
_reflns_number_gt 12024
_reflns_number_total 16821
_reflns_threshold_expression >2sigma(I)
_cod_data_source_file c3sc53140f.txt
_cod_data_source_block nhcpppnhccl2
_cod_depositor_comments
;
The following automatic conversions were performed:

'_symmetry_cell_setting' value 'Monoclinic' changed to 'monoclinic'
according to
/usr/data/users/saulius/crontab/automatic-downloads/current/RSC/lib/dictionaries/cif_core.dic
dictionary named 'cif_core.dic' version 2.4.2 from 2011-04-26.

Automatic conversion script
Id: cif_fix_values 2281 2013-09-26 08:29:07Z andrius 
;
_cod_original_sg_symbol_H-M 'P2(1)/c  '
_cod_database_code 1513840

loop_
_symmetry_equiv_pos_as_xyz
'x, y, z'
'-x, y+1/2, -z+1/2'
'-x, -y, -z'
'x, -y-1/2, z-1/2'

loop_
_atom_site_label
_atom_site_type_symbol
_atom_site_fract_x
_atom_site_fract_y
_atom_site_fract_z
_atom_site_U_iso_or_equiv
_atom_site_adp_type
_atom_site_occupancy
_atom_site_symmetry_multiplicity
_atom_site_calc_flag
_atom_site_refinement_flags
C1 C 0.23161(9) 0.47205(6) 0.93512(9) 0.0114(3) Uani 1 1 d .
C2 C 0.25776(9) 0.41612(7) 1.05791(10) 0.0151(3) Uani 1 1 d .
H2 H 0.2781 0.3840 1.1011 0.018 Uiso 1 1 calc R
C3 C 0.21292(9) 0.46710(7) 1.06004(10) 0.0152(3) Uani 1 1 d .
H3 H 0.1960 0.4778 1.1052 0.018 Uiso 1 1 calc R
C4 C 0.29509(9) 0.36449(6) 0.94820(10) 0.0126(3) Uani 1 1 d .
C5 C 0.22992(9) 0.31971(7) 0.90519(10) 0.0146(3) Uani 1 1 d .
C6 C 0.25601(10) 0.26435(7) 0.88099(10) 0.0175(3) Uani 1 1 d .
H6 H 0.2138 0.2330 0.8515 0.021 Uiso 1 1 calc R
C7 C 0.34271(10) 0.25418(7) 0.89924(11) 0.0194(3) Uani 1 1 d .
H7 H 0.3594 0.2159 0.8827 0.023 Uiso 1 1 calc R
C8 C 0.40508(10) 0.29957(7) 0.94156(11) 0.0170(3) Uani 1 1 d .
H8 H 0.4641 0.2920 0.9533 0.020 Uiso 1 1 calc R
C9 C 0.38290(9) 0.35616(7) 0.96728(10) 0.0137(3) Uani 1 1 d .
C10 C 0.13555(9) 0.32942(8) 0.88886(11) 0.0181(3) Uani 1 1 d .
H10 H 0.1316 0.3717 0.9118 0.022 Uiso 1 1 calc R
C11 C 0.10948(13) 0.28238(13) 0.94039(16) 0.0494(7) Uani 1 1 d .
H11A H 0.0502 0.2915 0.9327 0.074 Uiso 1 1 calc R
H11B H 0.1503 0.2848 1.0034 0.074 Uiso 1 1 calc R
H11C H 0.1111 0.2404 0.9183 0.074 Uiso 1 1 calc R
C12 C 0.07216(11) 0.32798(10) 0.79083(12) 0.0281(4) Uani 1 1 d .
H12A H 0.0903 0.3586 0.7589 0.042 Uiso 1 1 calc R
H12B H 0.0133 0.3381 0.7835 0.042 Uiso 1 1 calc R
H12C H 0.0721 0.2863 0.7670 0.042 Uiso 1 1 calc R
C13 C 0.45230(9) 0.40464(7) 1.01665(11) 0.0165(3) Uani 1 1 d .
H13 H 0.4221 0.4432 1.0222 0.020 Uiso 1 1 calc R
C14 C 0.51261(12) 0.38176(8) 1.11048(13) 0.0285(4) Uani 1 1 d .
H14A H 0.5413 0.3431 1.1067 0.043 Uiso 1 1 calc R
H14B H 0.4781 0.3741 1.1433 0.043 Uiso 1 1 calc R
H14C H 0.5570 0.4135 1.1413 0.043 Uiso 1 1 calc R
C15 C 0.50569(11) 0.42143(8) 0.96625(13) 0.0267(4) Uani 1 1 d .
H15A H 0.5502 0.4523 1.0002 0.040 Uiso 1 1 calc R
H15B H 0.4669 0.4388 0.9082 0.040 Uiso 1 1 calc R
H15C H 0.5342 0.3839 0.9581 0.040 Uiso 1 1 calc R
C16 C 0.14195(9) 0.55684(7) 0.96004(10) 0.0132(3) Uani 1 1 d .
C17 C 0.05523(9) 0.55198(7) 0.89384(10) 0.0159(3) Uani 1 1 d .
C18 C 0.00181(10) 0.60410(8) 0.88036(11) 0.0210(3) Uani 1 1 d .
H18 H -0.0570 0.6029 0.8362 0.025 Uiso 1 1 calc R
C19 C 0.03344(10) 0.65750(8) 0.93043(12) 0.0234(3) Uani 1 1 d .
H19 H -0.0045 0.6920 0.9212 0.028 Uiso 1 1 calc R
C20 C 0.11943(10) 0.66144(7) 0.99371(11) 0.0202(3) Uani 1 1 d .
H20 H 0.1401 0.6988 1.0267 0.024 Uiso 1 1 calc R
C21 C 0.17608(9) 0.61082(7) 1.00937(10) 0.0149(3) Uani 1 1 d .
C22 C 0.26973(9) 0.61657(7) 1.07971(10) 0.0163(3) Uani 1 1 d .
H22 H 0.3025 0.5787 1.0769 0.020 Uiso 1 1 calc R
C23 C 0.27266(11) 0.61993(8) 1.17217(11) 0.0242(3) Uani 1 1 d .
H23A H 0.3330 0.6265 1.2165 0.036 Uiso 1 1 calc R
H23B H 0.2506 0.5808 1.1848 0.036 Uiso 1 1 calc R
H23C H 0.2362 0.6546 1.1743 0.036 Uiso 1 1 calc R
C24 C 0.31416(10) 0.67390(8) 1.06340(12) 0.0231(3) Uani 1 1 d .
H24A H 0.2858 0.7117 1.0709 0.035 Uiso 1 1 calc R
H24B H 0.3090 0.6725 1.0029 0.035 Uiso 1 1 calc R
H24C H 0.3760 0.6742 1.1059 0.035 Uiso 1 1 calc R
C25 C 0.01791(9) 0.49286(7) 0.84128(10) 0.0166(3) Uani 1 1 d .
H25 H 0.0680 0.4668 0.8449 0.020 Uiso 1 1 calc R
C26 C -0.03171(13) 0.45569(9) 0.88217(14) 0.0327(4) Uani 1 1 d .
H26A H 0.0067 0.4478 0.9449 0.049 Uiso 1 1 calc R
H26B H -0.0508 0.4159 0.8509 0.049 Uiso 1 1 calc R
H26C H -0.0829 0.4795 0.8770 0.049 Uiso 1 1 calc R
C27 C -0.03988(13) 0.50662(9) 0.74344(12) 0.0301(4) Uani 1 1 d .
H27A H -0.0931 0.5280 0.7373 0.045 Uiso 1 1 calc R
H27B H -0.0556 0.4675 0.7101 0.045 Uiso 1 1 calc R
H27C H -0.0080 0.5332 0.7201 0.045 Uiso 1 1 calc R
C28 C 0.28245(8) 0.46634(6) 0.59591(9) 0.0106(2) Uani 1 1 d .
C29 C 0.29384(9) 0.45812(7) 0.46729(10) 0.0147(3) Uani 1 1 d .
H29 H 0.3069 0.4678 0.4192 0.018 Uiso 1 1 calc R
C30 C 0.25537(10) 0.40590(7) 0.47722(10) 0.0154(3) Uani 1 1 d .
H30 H 0.2360 0.3718 0.4371 0.018 Uiso 1 1 calc R
C31 C 0.36188(9) 0.55188(7) 0.56107(9) 0.0118(3) Uani 1 1 d .
C32 C 0.45061(9) 0.54778(7) 0.62058(10) 0.0144(3) Uani 1 1 d .
C33 C 0.50035(10) 0.60223(8) 0.63769(11) 0.0211(3) Uani 1 1 d .
H33 H 0.5609 0.6012 0.6771 0.025 Uiso 1 1 calc R
C34 C 0.46185(11) 0.65772(8) 0.59738(12) 0.0249(4) Uani 1 1 d .
H34 H 0.4961 0.6946 0.6104 0.030 Uiso 1 1 calc R
C35 C 0.37421(10) 0.66024(7) 0.53847(12) 0.0215(3) Uani 1 1 d .
H35 H 0.3493 0.6987 0.5111 0.026 Uiso 1 1 calc R
C36 C 0.32171(9) 0.60710(7) 0.51853(10) 0.0139(3) Uani 1 1 d .
C37 C 0.49377(9) 0.48703(7) 0.66365(10) 0.0167(3) Uani 1 1 d .
H37 H 0.4466 0.4559 0.6536 0.020 Uiso 1 1 calc R
C38 C 0.54816(12) 0.49413(9) 0.76330(12) 0.0286(4) Uani 1 1 d .
H38A H 0.5690 0.4531 0.7898 0.043 Uiso 1 1 calc R
H38B H 0.5122 0.5126 0.7894 0.043 Uiso 1 1 calc R
H38C H 0.5983 0.5212 0.7748 0.043 Uiso 1 1 calc R
C39 C 0.54982(16) 0.46206(11) 0.62062(15) 0.0453(6) Uani 1 1 d .
H39A H 0.5143 0.4587 0.5564 0.068 Uiso 1 1 calc R
H39B H 0.5725 0.4209 0.6450 0.068 Uiso 1 1 calc R
H39C H 0.5987 0.4906 0.6327 0.068 Uiso 1 1 calc R
C40 C 0.22717(9) 0.61002(7) 0.44934(10) 0.0163(3) Uani 1 1 d .
H40 H 0.1962 0.5723 0.4561 0.020 Uiso 1 1 calc R
C41 C 0.17971(10) 0.66778(8) 0.45952(13) 0.0240(3) Uani 1 1 d .
H41A H 0.2077 0.7053 0.4506 0.036 Uiso 1 1 calc R
H41B H 0.1826 0.6684 0.5191 0.036 Uiso 1 1 calc R
H41C H 0.1185 0.6666 0.4153 0.036 Uiso 1 1 calc R
C42 C 0.22409(11) 0.60872(9) 0.35680(11) 0.0254(4) Uani 1 1 d .
H42A H 0.1633 0.6123 0.3119 0.038 Uiso 1 1 calc R
H42B H 0.2489 0.5694 0.3486 0.038 Uiso 1 1 calc R
H42C H 0.2581 0.6436 0.3507 0.038 Uiso 1 1 calc R
C43 C 0.21977(9) 0.35990(6) 0.59299(10) 0.0124(3) Uani 1 1 d .
C44 C 0.13221(9) 0.35786(7) 0.57704(10) 0.0142(3) Uani 1 1 d .
C45 C 0.10557(10) 0.30627(7) 0.60952(11) 0.0174(3) Uani 1 1 d .
H45 H 0.0462 0.3028 0.5991 0.021 Uiso 1 1 calc R
C46 C 0.16428(10) 0.26000(7) 0.65682(11) 0.0185(3) Uani 1 1 d .
H46 H 0.1452 0.2258 0.6798 0.022 Uiso 1 1 calc R
C47 C 0.25069(10) 0.26329(7) 0.67074(11) 0.0179(3) Uani 1 1 d .
H47 H 0.2901 0.2310 0.7027 0.021 Uiso 1 1 calc R
C48 C 0.28058(9) 0.31314(7) 0.63854(10) 0.0145(3) Uani 1 1 d .
C49 C 0.37519(9) 0.31600(7) 0.65326(10) 0.0171(3) Uani 1 1 d .
H49 H 0.3782 0.3438 0.6068 0.021 Uiso 1 1 calc R
C50 C 0.43342(10) 0.34381(8) 0.74385(12) 0.0233(3) Uani 1 1 d .
H50A H 0.4118 0.3853 0.7486 0.035 Uiso 1 1 calc R
H50B H 0.4934 0.3472 0.7506 0.035 Uiso 1 1 calc R
H50C H 0.4325 0.3168 0.7905 0.035 Uiso 1 1 calc R
C51 C 0.41039(12) 0.25216(9) 0.64510(14) 0.0302(4) Uani 1 1 d .
H51A H 0.4148 0.2257 0.6945 0.045 Uiso 1 1 calc R
H51B H 0.4683 0.2569 0.6467 0.045 Uiso 1 1 calc R
H51C H 0.3706 0.2329 0.5889 0.045 Uiso 1 1 calc R
C52 C 0.06689(9) 0.40833(7) 0.52608(10) 0.0162(3) Uani 1 1 d .
H52 H 0.0996 0.4430 0.5143 0.019 Uiso 1 1 calc R
C53 C 0.02220(10) 0.43463(8) 0.58036(12) 0.0211(3) Uani 1 1 d .
H53A H -0.0074 0.4009 0.5958 0.032 Uiso 1 1 calc R
H53B H -0.0207 0.4661 0.5454 0.032 Uiso 1 1 calc R
H53C H 0.0661 0.4537 0.6347 0.032 Uiso 1 1 calc R
C54 C -0.00113(11) 0.38372(8) 0.43646(12) 0.0255(4) Uani 1 1 d .
H54A H -0.0340 0.3496 0.4464 0.038 Uiso 1 1 calc R
H54B H 0.0285 0.3685 0.4017 0.038 Uiso 1 1 calc R
H54C H -0.0414 0.4174 0.4041 0.038 Uiso 1 1 calc R
C1S C 0.73648(13) 0.18927(9) 0.68957(13) 0.0323(4) Uani 1 1 d .
H1SA H 0.7060 0.2245 0.6499 0.039 Uiso 1 1 calc R
H1SB H 0.7098 0.1496 0.6599 0.039 Uiso 1 1 calc R
C2S C 0.73377(16) 0.19526(11) 0.77808(16) 0.0440(5) Uani 1 1 d .
H2SA H 0.6817 0.2193 0.7716 0.053 Uiso 1 1 calc R
H2SB H 0.7312 0.1536 0.8020 0.053 Uiso 1 1 calc R
C3S C 0.83335(13) 0.19064(10) 0.71536(14) 0.0365(4) Uani 1 1 d .
H3SA H 0.8604 0.1492 0.7352 0.044 Uiso 1 1 calc R
H3SB H 0.8453 0.2052 0.6658 0.044 Uiso 1 1 calc R
C4S C 0.86503(13) 0.23698(9) 0.79091(14) 0.0341(4) Uani 1 1 d .
H4SA H 0.9274 0.2298 0.8313 0.041 Uiso 1 1 calc R
H4SB H 0.8582 0.2801 0.7680 0.041 Uiso 1 1 calc R
Cl1 Cl 0.74800(2) 0.604437(19) 0.73769(3) 0.01995(8) Uani 1 1 d .
N1 N 0.26892(8) 0.41919(6) 0.98086(8) 0.0120(2) Uani 1 1 d .
N2 N 0.19603(8) 0.50120(6) 0.98391(8) 0.0123(2) Uani 1 1 d .
N3 N 0.31073(7) 0.49513(5) 0.54068(8) 0.0111(2) Uani 1 1 d .
N4 N 0.24914(8) 0.41092(5) 0.55660(8) 0.0125(2) Uani 1 1 d .
O1S O 0.81202(10) 0.22707(7) 0.83615(10) 0.0392(3) Uani 1 1 d .
P1 P 0.22938(3) 0.511304(18) 0.83865(3) 0.01598(9) Uani 1 1 d .
P2 P 0.25957(2) 0.442884(18) 0.76793(3) 0.01395(8) Uani 1 1 d .
P3 P 0.28569(3) 0.508894(18) 0.69056(3) 0.01474(8) Uani 1 1 d .

loop_
_atom_site_aniso_label
_atom_site_aniso_U_11
_atom_site_aniso_U_22
_atom_site_aniso_U_33
_atom_site_aniso_U_23
_atom_site_aniso_U_13
_atom_site_aniso_U_12
C1 0.0115(6) 0.0110(6) 0.0133(6) 0.0012(5) 0.0069(5) 0.0022(5)
C2 0.0158(6) 0.0170(7) 0.0131(7) 0.0034(5) 0.0068(5) 0.0012(5)
C3 0.0159(6) 0.0199(7) 0.0113(7) 0.0035(5) 0.0074(5) 0.0025(5)
C4 0.0150(6) 0.0091(6) 0.0152(7) 0.0027(5) 0.0081(5) 0.0024(5)
C5 0.0143(6) 0.0147(7) 0.0142(7) 0.0030(5) 0.0058(5) -0.0004(5)
C6 0.0206(7) 0.0130(7) 0.0164(7) 0.0012(5) 0.0059(6) -0.0029(5)
C7 0.0228(7) 0.0120(7) 0.0231(8) -0.0016(6) 0.0099(6) 0.0024(5)
C8 0.0165(7) 0.0141(7) 0.0213(8) -0.0006(6) 0.0092(6) 0.0025(5)
C9 0.0146(6) 0.0099(6) 0.0179(7) 0.0011(5) 0.0082(5) 0.0001(5)
C10 0.0143(6) 0.0216(8) 0.0178(7) 0.0020(6) 0.0065(6) -0.0021(5)
C11 0.0207(9) 0.0797(18) 0.0459(13) 0.0408(13) 0.0128(9) 0.0001(10)
C12 0.0184(8) 0.0438(11) 0.0197(8) 0.0025(8) 0.0063(6) 0.0058(7)
C13 0.0141(6) 0.0116(7) 0.0255(8) -0.0021(6) 0.0102(6) -0.0008(5)
C14 0.0260(8) 0.0221(9) 0.0290(10) -0.0027(7) 0.0043(7) -0.0056(7)
C15 0.0261(8) 0.0221(8) 0.0411(11) -0.0070(7) 0.0233(8) -0.0079(6)
C16 0.0134(6) 0.0146(7) 0.0141(7) 0.0021(5) 0.0083(5) 0.0048(5)
C17 0.0128(6) 0.0208(7) 0.0154(7) 0.0013(6) 0.0073(5) 0.0034(5)
C18 0.0136(7) 0.0242(8) 0.0216(8) 0.0007(6) 0.0044(6) 0.0075(6)
C19 0.0195(7) 0.0213(8) 0.0261(9) 0.0006(6) 0.0068(6) 0.0107(6)
C20 0.0195(7) 0.0173(8) 0.0214(8) -0.0007(6) 0.0067(6) 0.0059(6)
C21 0.0151(6) 0.0161(7) 0.0131(7) 0.0017(5) 0.0057(5) 0.0055(5)
C22 0.0151(6) 0.0163(7) 0.0146(7) 0.0005(5) 0.0037(5) 0.0051(5)
C23 0.0260(8) 0.0279(9) 0.0154(8) 0.0012(6) 0.0060(6) 0.0056(7)
C24 0.0179(7) 0.0244(8) 0.0231(8) 0.0009(7) 0.0053(6) 0.0013(6)
C25 0.0127(6) 0.0216(8) 0.0166(7) -0.0019(6) 0.0075(5) 0.0013(5)
C26 0.0404(11) 0.0340(10) 0.0355(11) -0.0097(8) 0.0275(9) -0.0132(8)
C27 0.0335(9) 0.0327(10) 0.0168(8) -0.0030(7) 0.0043(7) 0.0017(7)
C28 0.0108(6) 0.0105(6) 0.0115(6) 0.0006(5) 0.0058(5) -0.0005(5)
C29 0.0184(7) 0.0165(7) 0.0108(6) -0.0017(5) 0.0078(5) 0.0009(5)
C30 0.0194(7) 0.0146(7) 0.0129(7) -0.0038(5) 0.0077(6) -0.0008(5)
C31 0.0115(6) 0.0141(7) 0.0115(6) 0.0002(5) 0.0065(5) -0.0032(5)
C32 0.0130(6) 0.0184(7) 0.0129(7) 0.0021(5) 0.0066(5) -0.0010(5)
C33 0.0126(6) 0.0240(8) 0.0223(8) 0.0023(6) 0.0035(6) -0.0054(6)
C34 0.0194(7) 0.0201(8) 0.0309(9) 0.0029(7) 0.0072(7) -0.0080(6)
C35 0.0173(7) 0.0168(8) 0.0280(9) 0.0064(6) 0.0077(6) -0.0027(5)
C36 0.0122(6) 0.0147(7) 0.0148(7) 0.0019(5) 0.0059(5) -0.0017(5)
C37 0.0136(6) 0.0209(8) 0.0141(7) 0.0043(6) 0.0046(5) 0.0009(5)
C38 0.0303(9) 0.0284(9) 0.0170(8) 0.0030(7) 0.0012(7) 0.0045(7)
C39 0.0632(14) 0.0520(14) 0.0352(11) 0.0224(10) 0.0347(11) 0.0377(11)
C40 0.0124(6) 0.0151(7) 0.0187(7) 0.0023(6) 0.0044(5) -0.0010(5)
C41 0.0175(7) 0.0203(8) 0.0320(9) 0.0006(7) 0.0087(7) 0.0025(6)
C42 0.0247(8) 0.0280(9) 0.0177(8) 0.0019(7) 0.0039(6) 0.0020(7)
C43 0.0155(6) 0.0088(6) 0.0131(7) -0.0013(5) 0.0063(5) -0.0017(5)
C44 0.0156(6) 0.0106(6) 0.0158(7) -0.0018(5) 0.0064(5) -0.0012(5)
C45 0.0163(7) 0.0146(7) 0.0211(8) -0.0013(6) 0.0080(6) -0.0036(5)
C46 0.0208(7) 0.0133(7) 0.0196(8) 0.0012(6) 0.0072(6) -0.0034(5)
C47 0.0198(7) 0.0130(7) 0.0174(7) 0.0007(5) 0.0051(6) 0.0009(5)
C48 0.0155(6) 0.0121(7) 0.0143(7) -0.0034(5) 0.0048(5) -0.0009(5)
C49 0.0146(6) 0.0186(7) 0.0170(7) -0.0007(6) 0.0060(6) 0.0026(5)
C50 0.0188(7) 0.0272(9) 0.0224(8) -0.0034(7) 0.0075(6) -0.0006(6)
C51 0.0289(9) 0.0284(9) 0.0360(11) -0.0067(8) 0.0166(8) 0.0061(7)
C52 0.0154(6) 0.0119(7) 0.0199(7) 0.0022(5) 0.0065(6) 0.0013(5)
C53 0.0187(7) 0.0196(8) 0.0262(9) 0.0013(6) 0.0108(6) 0.0035(6)
C54 0.0252(8) 0.0220(8) 0.0216(8) 0.0003(6) 0.0031(7) 0.0033(6)
C1S 0.0354(10) 0.0284(10) 0.0286(10) -0.0049(8) 0.0099(8) -0.0010(7)
C2S 0.0623(15) 0.0358(12) 0.0433(13) -0.0131(10) 0.0319(12) -0.0188(10)
C3S 0.0392(11) 0.0358(11) 0.0349(11) 0.0009(9) 0.0166(9) 0.0033(8)
C4S 0.0332(10) 0.0232(9) 0.0359(11) 0.0068(8) 0.0058(8) -0.0006(7)
Cl1 0.02106(17) 0.02300(19) 0.01561(17) -0.00170(14) 0.00786(14) -0.00041(14)
N1 0.0127(5) 0.0116(6) 0.0130(6) 0.0026(4) 0.0070(4) 0.0026(4)
N2 0.0133(5) 0.0133(6) 0.0117(6) 0.0024(4) 0.0069(4) 0.0042(4)
N3 0.0118(5) 0.0120(6) 0.0101(5) -0.0004(4) 0.0054(4) -0.0010(4)
N4 0.0148(5) 0.0103(6) 0.0131(6) -0.0015(4) 0.0068(5) -0.0011(4)
O1S 0.0551(9) 0.0308(8) 0.0291(8) -0.0067(6) 0.0159(7) -0.0063(6)
P1 0.02413(19) 0.01253(18) 0.01801(19) 0.00496(14) 0.01543(16) 0.00640(14)
P2 0.01955(18) 0.01154(17) 0.01389(18) 0.00013(14) 0.01022(14) -0.00015(13)
P3 0.02239(19) 0.01148(17) 0.01572(19) -0.00340(14) 0.01331(15) -0.00502(14)

loop_
_atom_type_symbol
_atom_type_description
_atom_type_scat_dispersion_real
_atom_type_scat_dispersion_imag
_atom_type_scat_source
C C 0.0033 0.0016 'International Tables Vol C Tables 4.2.6.8 and 6.1.1.4'
H H 0.0000 0.0000 'International Tables Vol C Tables 4.2.6.8 and 6.1.1.4'
N N 0.0061 0.0033 'International Tables Vol C Tables 4.2.6.8 and 6.1.1.4'
P P 0.1023 0.0942 'International Tables Vol C Tables 4.2.6.8 and 6.1.1.4'
Cl Cl 0.1484 0.1585 'International Tables Vol C Tables 4.2.6.8 and 6.1.1.4'
O O 0.0106 0.0060 'International Tables Vol C Tables 4.2.6.8 and 6.1.1.4'

loop_
_geom_angle_atom_site_label_1
_geom_angle_atom_site_label_2
_geom_angle_atom_site_label_3
_geom_angle
N1 C1 N2 105.32(12)
N1 C1 P1 135.55(11)
N2 C1 P1 118.80(10)
C3 C2 N1 107.29(13)
C3 C2 H2 126.4
N1 C2 H2 126.4
C2 C3 N2 107.22(13)
C2 C3 H3 126.4
N2 C3 H3 126.4
C9 C4 C5 123.72(13)
C9 C4 N1 119.59(13)
C5 C4 N1 116.42(12)
C6 C5 C4 116.96(13)
C6 C5 C10 120.80(13)
C4 C5 C10 122.19(13)
C7 C6 C5 121.03(14)
C7 C6 H6 119.5
C5 C6 H6 119.5
C8 C7 C6 120.31(14)
C8 C7 H7 119.8
C6 C7 H7 119.8
C7 C8 C9 121.35(14)
C7 C8 H8 119.3
C9 C8 H8 119.3
C8 C9 C4 116.63(13)
C8 C9 C13 120.92(13)
C4 C9 C13 122.41(13)
C11 C10 C12 110.89(15)
C11 C10 C5 110.85(14)
C12 C10 C5 112.62(13)
C11 C10 H10 107.4
C12 C10 H10 107.4
C5 C10 H10 107.4
C10 C11 H11A 109.5
C10 C11 H11B 109.5
H11A C11 H11B 109.5
C10 C11 H11C 109.5
H11A C11 H11C 109.5
H11B C11 H11C 109.5
C10 C12 H12A 109.5
C10 C12 H12B 109.5
H12A C12 H12B 109.5
C10 C12 H12C 109.5
H12A C12 H12C 109.5
H12B C12 H12C 109.5
C9 C13 C15 111.62(13)
C9 C13 C14 110.53(13)
C15 C13 C14 110.45(14)
C9 C13 H13 108.0
C15 C13 H13 108.0
C14 C13 H13 108.0
C13 C14 H14A 109.5
C13 C14 H14B 109.5
H14A C14 H14B 109.5
C13 C14 H14C 109.5
H14A C14 H14C 109.5
H14B C14 H14C 109.5
C13 C15 H15A 109.5
C13 C15 H15B 109.5
H15A C15 H15B 109.5
C13 C15 H15C 109.5
H15A C15 H15C 109.5
H15B C15 H15C 109.5
C21 C16 C17 123.32(13)
C21 C16 N2 118.08(12)
C17 C16 N2 118.34(13)
C18 C17 C16 116.82(14)
C18 C17 C25 119.94(13)
C16 C17 C25 123.17(13)
C19 C18 C17 120.88(14)
C19 C18 H18 119.6
C17 C18 H18 119.6
C18 C19 C20 121.06(14)
C18 C19 H19 119.5
C20 C19 H19 119.5
C19 C20 C21 120.46(15)
C19 C20 H20 119.8
C21 C20 H20 119.8
C16 C21 C20 117.41(13)
C16 C21 C22 123.50(12)
C20 C21 C22 119.07(14)
C21 C22 C24 111.09(13)
C21 C22 C23 110.37(13)
C24 C22 C23 110.12(14)
C21 C22 H22 108.4
C24 C22 H22 108.4
C23 C22 H22 108.4
C22 C23 H23A 109.5
C22 C23 H23B 109.5
H23A C23 H23B 109.5
C22 C23 H23C 109.5
H23A C23 H23C 109.5
H23B C23 H23C 109.5
C22 C24 H24A 109.5
C22 C24 H24B 109.5
H24A C24 H24B 109.5
C22 C24 H24C 109.5
H24A C24 H24C 109.5
H24B C24 H24C 109.5
C17 C25 C26 110.47(13)
C17 C25 C27 111.79(14)
C26 C25 C27 111.19(15)
C17 C25 H25 107.7
C26 C25 H25 107.7
C27 C25 H25 107.7
C25 C26 H26A 109.5
C25 C26 H26B 109.5
H26A C26 H26B 109.5
C25 C26 H26C 109.5
H26A C26 H26C 109.5
H26B C26 H26C 109.5
C25 C27 H27A 109.5
C25 C27 H27B 109.5
H27A C27 H27B 109.5
C25 C27 H27C 109.5
H27A C27 H27C 109.5
H27B C27 H27C 109.5
N4 C28 N3 105.28(12)
N4 C28 P3 135.50(11)
N3 C28 P3 118.83(10)
C30 C29 N3 106.89(13)
C30 C29 H29 126.6
N3 C29 H29 126.6
C29 C30 N4 107.50(13)
C29 C30 H30 126.2
N4 C30 H30 126.2
C36 C31 C32 123.38(13)
C36 C31 N3 118.93(12)
C32 C31 N3 117.65(12)
C33 C32 C31 117.44(13)
C33 C32 C37 119.88(13)
C31 C32 C37 122.65(13)
C34 C33 C32 120.31(14)
C34 C33 H33 119.8
C32 C33 H33 119.8
C35 C34 C33 120.94(15)
C35 C34 H34 119.5
C33 C34 H34 119.5
C34 C35 C36 121.07(15)
C34 C35 H35 119.5
C36 C35 H35 119.5
C35 C36 C31 116.86(13)
C35 C36 C40 120.16(13)
C31 C36 C40 122.88(13)
C32 C37 C39 110.50(13)
C32 C37 C38 111.82(14)
C39 C37 C38 110.46(15)
C32 C37 H37 108.0
C39 C37 H37 108.0
C38 C37 H37 108.0
C37 C38 H38A 109.5
C37 C38 H38B 109.5
H38A C38 H38B 109.5
C37 C38 H38C 109.5
H38A C38 H38C 109.5
H38B C38 H38C 109.5
C37 C39 H39A 109.5
C37 C39 H39B 109.5
H39A C39 H39B 109.5
C37 C39 H39C 109.5
H39A C39 H39C 109.5
H39B C39 H39C 109.5
C36 C40 C41 112.52(13)
C36 C40 C42 109.16(12)
C41 C40 C42 110.07(13)
C36 C40 H40 108.3
C41 C40 H40 108.3
C42 C40 H40 108.3
C40 C41 H41A 109.5
C40 C41 H41B 109.5
H41A C41 H41B 109.5
C40 C41 H41C 109.5
H41A C41 H41C 109.5
H41B C41 H41C 109.5
C40 C42 H42A 109.5
C40 C42 H42B 109.5
H42A C42 H42B 109.5
C40 C42 H42C 109.5
H42A C42 H42C 109.5
H42B C42 H42C 109.5
C44 C43 C48 123.59(13)
C44 C43 N4 118.76(12)
C48 C43 N4 117.56(12)
C45 C44 C43 116.94(13)
C45 C44 C52 120.19(13)
C43 C44 C52 122.86(13)
C46 C45 C44 121.09(14)
C46 C45 H45 119.5
C44 C45 H45 119.5
C45 C46 C47 120.38(14)
C45 C46 H46 119.8
C47 C46 H46 119.8
C46 C47 C48 121.01(14)
C46 C47 H47 119.5
C48 C47 H47 119.5
C47 C48 C43 116.96(13)
C47 C48 C49 120.64(13)
C43 C48 C49 122.40(13)
C48 C49 C51 112.28(13)
C48 C49 C50 110.93(13)
C51 C49 C50 109.35(14)
C48 C49 H49 108.0
C51 C49 H49 108.0
C50 C49 H49 108.0
C49 C50 H50A 109.5
C49 C50 H50B 109.5
H50A C50 H50B 109.5
C49 C50 H50C 109.5
H50A C50 H50C 109.5
H50B C50 H50C 109.5
C49 C51 H51A 109.5
C49 C51 H51B 109.5
H51A C51 H51B 109.5
C49 C51 H51C 109.5
H51A C51 H51C 109.5
H51B C51 H51C 109.5
C44 C52 C53 111.17(13)
C44 C52 C54 110.97(13)
C53 C52 C54 110.61(13)
C44 C52 H52 108.0
C53 C52 H52 108.0
C54 C52 H52 108.0
C52 C53 H53A 109.5
C52 C53 H53B 109.5
H53A C53 H53B 109.5
C52 C53 H53C 109.5
H53A C53 H53C 109.5
H53B C53 H53C 109.5
C52 C54 H54A 109.5
C52 C54 H54B 109.5
H54A C54 H54B 109.5
C52 C54 H54C 109.5
H54A C54 H54C 109.5
H54B C54 H54C 109.5
C2S C1S C3S 102.51(17)
C2S C1S H1SA 111.3
C3S C1S H1SA 111.3
C2S C1S H1SB 111.3
C3S C1S H1SB 111.3
H1SA C1S H1SB 109.2
O1S C2S C1S 106.80(17)
O1S C2S H2SA 110.4
C1S C2S H2SA 110.4
O1S C2S H2SB 110.4
C1S C2S H2SB 110.4
H2SA C2S H2SB 108.6
C4S C3S C1S 101.32(16)
C4S C3S H3SA 111.5
C1S C3S H3SA 111.5
C4S C3S H3SB 111.5
C1S C3S H3SB 111.5
H3SA C3S H3SB 109.3
O1S C4S C3S 105.74(16)
O1S C4S H4SA 110.6
C3S C4S H4SA 110.6
O1S C4S H4SB 110.6
C3S C4S H4SB 110.6
H4SA C4S H4SB 108.7
C1 N1 C2 110.13(12)
C1 N1 C4 127.48(12)
C2 N1 C4 120.32(12)
C1 N2 C3 110.02(12)
C1 N2 C16 127.28(12)
C3 N2 C16 122.52(12)
C28 N3 C29 110.24(12)
C28 N3 C31 125.09(12)
C29 N3 C31 124.15(12)
C28 N4 C30 110.08(12)
C28 N4 C43 127.35(12)
C30 N4 C43 122.23(12)
C4S O1S C2S 109.01(16)
C1 P1 P2 105.45(5)
P1 P2 P3 92.76(2)
C28 P3 P2 105.58(5)

loop_
_geom_bond_atom_site_label_1
_geom_bond_atom_site_label_2
_geom_bond_distance
C1 N1 1.3615(18)
C1 N2 1.3654(18)
C1 P1 1.8107(15)
C2 C3 1.344(2)
C2 N1 1.3884(19)
C2 H2 0.9500
C3 N2 1.3889(19)
C3 H3 0.9500
C4 C9 1.3969(19)
C4 C5 1.406(2)
C4 N1 1.4466(18)
C5 C6 1.391(2)
C5 C10 1.522(2)
C6 C7 1.388(2)
C6 H6 0.9500
C7 C8 1.386(2)
C7 H7 0.9500
C8 C9 1.396(2)
C8 H8 0.9500
C9 C13 1.519(2)
C10 C11 1.517(2)
C10 C12 1.522(2)
C10 H10 1.0000
C11 H11A 0.9800
C11 H11B 0.9800
C11 H11C 0.9800
C12 H12A 0.9800
C12 H12B 0.9800
C12 H12C 0.9800
C13 C15 1.532(2)
C13 C14 1.536(2)
C13 H13 1.0000
C14 H14A 0.9800
C14 H14B 0.9800
C14 H14C 0.9800
C15 H15A 0.9800
C15 H15B 0.9800
C15 H15C 0.9800
C16 C21 1.395(2)
C16 C17 1.410(2)
C16 N2 1.4537(17)
C17 C18 1.397(2)
C17 C25 1.517(2)
C18 C19 1.384(2)
C18 H18 0.9500
C19 C20 1.384(2)
C19 H19 0.9500
C20 C21 1.400(2)
C20 H20 0.9500
C21 C22 1.517(2)
C22 C24 1.531(2)
C22 C23 1.532(2)
C22 H22 1.0000
C23 H23A 0.9800
C23 H23B 0.9800
C23 H23C 0.9800
C24 H24A 0.9800
C24 H24B 0.9800
C24 H24C 0.9800
C25 C26 1.527(2)
C25 C27 1.528(2)
C25 H25 1.0000
C26 H26A 0.9800
C26 H26B 0.9800
C26 H26C 0.9800
C27 H27A 0.9800
C27 H27B 0.9800
C27 H27C 0.9800
C28 N4 1.3583(18)
C28 N3 1.3654(17)
C28 P3 1.8123(14)
C29 C30 1.345(2)
C29 N3 1.3858(18)
C29 H29 0.9500
C30 N4 1.3860(19)
C30 H30 0.9500
C31 C36 1.399(2)
C31 C32 1.4020(19)
C31 N3 1.4490(17)
C32 C33 1.398(2)
C32 C37 1.516(2)
C33 C34 1.385(2)
C33 H33 0.9500
C34 C35 1.384(2)
C34 H34 0.9500
C35 C36 1.397(2)
C35 H35 0.9500
C36 C40 1.518(2)
C37 C39 1.525(2)
C37 C38 1.523(2)
C37 H37 1.0000
C38 H38A 0.9800
C38 H38B 0.9800
C38 H38C 0.9800
C39 H39A 0.9800
C39 H39B 0.9800
C39 H39C 0.9800
C40 C41 1.530(2)
C40 C42 1.531(2)
C40 H40 1.0000
C41 H41A 0.9800
C41 H41B 0.9800
C41 H41C 0.9800
C42 H42A 0.9800
C42 H42B 0.9800
C42 H42C 0.9800
C43 C44 1.3955(19)
C43 C48 1.404(2)
C43 N4 1.4461(18)
C44 C45 1.395(2)
C44 C52 1.520(2)
C45 C46 1.386(2)
C45 H45 0.9500
C46 C47 1.387(2)
C46 H46 0.9500
C47 C48 1.392(2)
C47 H47 0.9500
C48 C49 1.520(2)
C49 C51 1.526(2)
C49 C50 1.526(2)
C49 H49 1.0000
C50 H50A 0.9800
C50 H50B 0.9800
C50 H50C 0.9800
C51 H51A 0.9800
C51 H51B 0.9800
C51 H51C 0.9800
C52 C53 1.528(2)
C52 C54 1.535(2)
C52 H52 1.0000
C53 H53A 0.9800
C53 H53B 0.9800
C53 H53C 0.9800
C54 H54A 0.9800
C54 H54B 0.9800
C54 H54C 0.9800
C1S C2S 1.512(3)
C1S C3S 1.511(3)
C1S H1SA 0.9900
C1S H1SB 0.9900
C2S O1S 1.433(3)
C2S H2SA 0.9900
C2S H2SB 0.9900
C3S C4S 1.513(3)
C3S H3SA 0.9900
C3S H3SB 0.9900
C4S O1S 1.427(3)
C4S H4SA 0.9900
C4S H4SB 0.9900
P1 P2 2.0895(5)
P2 P3 2.0974(5)

loop_
_geom_torsion_atom_site_label_1
_geom_torsion_atom_site_label_2
_geom_torsion_atom_site_label_3
_geom_torsion_atom_site_label_4
_geom_torsion
N1 C2 C3 N2 0.43(16)
C9 C4 C5 C6 0.0(2)
N1 C4 C5 C6 -174.08(13)
C9 C4 C5 C10 177.48(14)
N1 C4 C5 C10 3.4(2)
C4 C5 C6 C7 0.3(2)
C10 C5 C6 C7 -177.14(14)
C5 C6 C7 C8 -0.5(2)
C6 C7 C8 C9 0.4(2)
C7 C8 C9 C4 0.0(2)
C7 C8 C9 C13 177.72(15)
C5 C4 C9 C8 -0.2(2)
N1 C4 C9 C8 173.72(13)
C5 C4 C9 C13 -177.89(14)
N1 C4 C9 C13 -4.0(2)
C6 C5 C10 C11 62.2(2)
C4 C5 C10 C11 -115.12(19)
C6 C5 C10 C12 -62.7(2)
C4 C5 C10 C12 119.98(17)
C8 C9 C13 C15 54.6(2)
C4 C9 C13 C15 -127.78(16)
C8 C9 C13 C14 -68.71(19)
C4 C9 C13 C14 108.87(17)
C21 C16 C17 C18 -1.9(2)
N2 C16 C17 C18 172.15(13)
C21 C16 C17 C25 -179.02(14)
N2 C16 C17 C25 -5.0(2)
C16 C17 C18 C19 -0.3(2)
C25 C17 C18 C19 177.01(15)
C17 C18 C19 C20 1.7(3)
C18 C19 C20 C21 -1.0(3)
C17 C16 C21 C20 2.5(2)
N2 C16 C21 C20 -171.55(13)
C17 C16 C21 C22 -179.04(14)
N2 C16 C21 C22 6.9(2)
C19 C20 C21 C16 -1.0(2)
C19 C20 C21 C22 -179.54(15)
C16 C21 C22 C24 127.50(16)
C20 C21 C22 C24 -54.04(19)
C16 C21 C22 C23 -110.07(17)
C20 C21 C22 C23 68.40(18)
C18 C17 C25 C26 -80.63(19)
C16 C17 C25 C26 96.45(18)
C18 C17 C25 C27 43.8(2)
C16 C17 C25 C27 -139.16(16)
N3 C29 C30 N4 -0.24(16)
C36 C31 C32 C33 0.2(2)
N3 C31 C32 C33 177.84(13)
C36 C31 C32 C37 -177.81(14)
N3 C31 C32 C37 -0.2(2)
C31 C32 C33 C34 0.7(2)
C37 C32 C33 C34 178.80(16)
C32 C33 C34 C35 -1.1(3)
C33 C34 C35 C36 0.7(3)
C34 C35 C36 C31 0.3(2)
C34 C35 C36 C40 -176.11(16)
C32 C31 C36 C35 -0.7(2)
N3 C31 C36 C35 -178.28(13)
C32 C31 C36 C40 175.54(14)
N3 C31 C36 C40 -2.0(2)
C33 C32 C37 C39 -73.4(2)
C31 C32 C37 C39 104.61(19)
C33 C32 C37 C38 50.1(2)
C31 C32 C37 C38 -131.91(16)
C35 C36 C40 C41 -44.8(2)
C31 C36 C40 C41 139.11(15)
C35 C36 C40 C42 77.75(18)
C31 C36 C40 C42 -98.39(17)
C48 C43 C44 C45 0.6(2)
N4 C43 C44 C45 176.88(13)
C48 C43 C44 C52 -178.80(14)
N4 C43 C44 C52 -2.5(2)
C43 C44 C45 C46 1.2(2)
C52 C44 C45 C46 -179.44(14)
C44 C45 C46 C47 -1.8(2)
C45 C46 C47 C48 0.7(2)
C46 C47 C48 C43 1.0(2)
C46 C47 C48 C49 -179.33(14)
C44 C43 C48 C47 -1.6(2)
N4 C43 C48 C47 -177.97(13)
C44 C43 C48 C49 178.70(14)
N4 C43 C48 C49 2.4(2)
C47 C48 C49 C51 38.4(2)
C43 C48 C49 C51 -141.98(15)
C47 C48 C49 C50 -84.33(18)
C43 C48 C49 C50 95.33(17)
C45 C44 C52 C53 55.80(19)
C43 C44 C52 C53 -124.84(15)
C45 C44 C52 C54 -67.76(19)
C43 C44 C52 C54 111.60(16)
C3S C1S C2S O1S 26.1(2)
C2S C1S C3S C4S -36.6(2)
C1S C3S C4S O1S 35.4(2)
N2 C1 N1 C2 -0.93(15)
P1 C1 N1 C2 172.09(12)
N2 C1 N1 C4 162.52(13)
P1 C1 N1 C4 -24.5(2)
C3 C2 N1 C1 0.31(17)
C3 C2 N1 C4 -164.50(13)
C9 C4 N1 C1 100.32(17)
C5 C4 N1 C1 -85.31(18)
C9 C4 N1 C2 -97.73(16)
C5 C4 N1 C2 76.64(17)
N1 C1 N2 C3 1.20(16)
P1 C1 N2 C3 -173.22(10)
N1 C1 N2 C16 -174.09(13)
P1 C1 N2 C16 11.48(19)
C2 C3 N2 C1 -1.04(17)
C2 C3 N2 C16 174.52(13)
C21 C16 N2 C1 -112.87(16)
C17 C16 N2 C1 72.80(19)
C21 C16 N2 C3 72.37(18)
C17 C16 N2 C3 -101.95(17)
N4 C28 N3 C29 0.85(15)
P3 C28 N3 C29 -173.08(10)
N4 C28 N3 C31 -171.13(12)
P3 C28 N3 C31 14.94(18)
C30 C29 N3 C28 -0.39(16)
C30 C29 N3 C31 171.69(13)
C36 C31 N3 C28 -107.32(16)
C32 C31 N3 C28 74.98(18)
C36 C31 N3 C29 81.78(18)
C32 C31 N3 C29 -95.92(17)
N3 C28 N4 C30 -1.00(15)
P3 C28 N4 C30 171.41(12)
N3 C28 N4 C43 172.35(12)
P3 C28 N4 C43 -15.2(2)
C29 C30 N4 C28 0.79(16)
C29 C30 N4 C43 -172.96(12)
C44 C43 N4 C28 91.03(18)
C48 C43 N4 C28 -92.45(17)
C44 C43 N4 C30 -96.36(17)
C48 C43 N4 C30 80.16(17)
C3S C4S O1S C2S -19.9(2)
C1S C2S O1S C4S -4.0(2)
N1 C1 P1 P2 21.87(16)
N2 C1 P1 P2 -165.82(10)
C1 P1 P2 P3 -164.61(5)
N4 C28 P3 P2 18.66(16)
N3 C28 P3 P2 -169.70(9)
P1 P2 P3 C28 -162.75(5)
